data_7227739
loop_
_publ_author_name
'Jiang, Lin'
'Liu, Bin'
'Zhao, Hao-Wen'
'Tian, Jin-Lei'
'Liu, Xin'
'Yan, Shi-Ping'

_publ_section_title
;
 Compartmental ligand approach for constructing 3d--4f heterometallic
 [CuII5LnIII2] clusters: synthesis and magnetostructural properties
;
_journal_issue 13
_journal_name_full CrystEngComm
_journal_page_first 1816
_journal_paper_doi 10.1039/C6CE02519F
_journal_volume 19
_journal_year 2017
_chemical_formula_moiety 'C46 H60 Cu5 N4 O22 Yb2, 2(N O3), 6(C2 H6 O)'
_chemical_formula_sum 'C58 H96 Cu5 N6 O34 Yb2'
_chemical_formula_weight 2085.19
_chemical_name_systematic
;
 ? 
;
_space_group_crystal_system monoclinic
_space_group_IT_number 14
_space_group_name_Hall '-P 2ybc'
_space_group_name_H-M_alt 'P 1 21/c 1'
_symmetry_space_group_name_Hall '-P 2ybc'
_symmetry_space_group_name_H-M 'P 1 21/c 1'
_atom_sites_solution_hydrogens geom
_atom_sites_solution_primary heavy
_atom_sites_solution_secondary difmap
_audit_creation_date 2016-06-18
_audit_creation_method
;
Olex2 1.2
(compiled 2016.02.19 svn.r3266 for OlexSys, GUI svn.r5155)
;
_audit_update_record
;
2017-02-14 deposited with the CCDC.
2017-02-24 downloaded from the CCDC.
;
_cell_angle_alpha 90.00
_cell_angle_beta 105.362(6)
_cell_angle_gamma 90.00
_cell_formula_units_Z 2
_cell_length_a 12.964(5)
_cell_length_b 16.269(6)
_cell_length_c 19.079(7)
_cell_measurement_reflns_used 9945
_cell_measurement_temperature 296(2)
_cell_measurement_theta_max 29.506
_cell_measurement_theta_min 2.214
_cell_volume 3880(3)
_computing_cell_refinement 'SAINT v8.27A (Bruker, 2012)'
_computing_data_reduction 'SAINT v8.27A (Bruker, 2012)'
_computing_molecular_graphics 'Olex2 (Dolomanov et al., 2009)'
_computing_publication_material 'Olex2 (Dolomanov et al., 2009)'
_computing_structure_refinement 'XL (Sheldrick, 2008)'
_computing_structure_solution 'XS (Sheldrick, 2008)'
_diffrn_ambient_temperature 296.15
_diffrn_measured_fraction_theta_full 0.999
_diffrn_measured_fraction_theta_max 0.999
_diffrn_measurement_device_type 'Bruker APEX-II CCD'
_diffrn_measurement_method '\f and \w scans'
_diffrn_radiation_monochromator graphite
_diffrn_radiation_type MoK\a
_diffrn_radiation_wavelength 0.71073
_diffrn_reflns_av_R_equivalents 0.0388
_diffrn_reflns_av_unetI/netI 0.0278
_diffrn_reflns_limit_h_max 15
_diffrn_reflns_limit_h_min -15
_diffrn_reflns_limit_k_max 19
_diffrn_reflns_limit_k_min -19
_diffrn_reflns_limit_l_max 22
_diffrn_reflns_limit_l_min -22
_diffrn_reflns_number 38476
_diffrn_reflns_theta_full 25.01
_diffrn_reflns_theta_max 25.01
_diffrn_reflns_theta_min 1.63
_diffrn_source 'fine-focus sealed tube'
_diffrn_standards_number 0
_exptl_absorpt_coefficient_mu 3.817
_exptl_absorpt_correction_type none
_exptl_crystal_colour 'clear light green'
_exptl_crystal_colour_lustre clear
_exptl_crystal_colour_modifier light
_exptl_crystal_colour_primary green
_exptl_crystal_density_diffrn 1.785
_exptl_crystal_density_method 'not measured'
_exptl_crystal_description cube
_exptl_crystal_F_000 2086
_exptl_crystal_size_max 0.2
_exptl_crystal_size_mid 0.2
_exptl_crystal_size_min 0.2
_refine_diff_density_max 1.093
_refine_diff_density_min -0.707
_refine_diff_density_rms 0.119
_refine_ls_extinction_method none
_refine_ls_goodness_of_fit_ref 1.153
_refine_ls_hydrogen_treatment mixed
_refine_ls_matrix_type full
_refine_ls_number_parameters 488
_refine_ls_number_reflns 6847
_refine_ls_number_restraints 7
_refine_ls_restrained_S_all 1.157
_refine_ls_R_factor_all 0.0530
_refine_ls_R_factor_gt 0.0364
_refine_ls_shift/su_max 0.003
_refine_ls_shift/su_mean 0.000
_refine_ls_structure_factor_coef Fsqd
_refine_ls_weighting_details 'calc w=1/[\s^2^(Fo^2^)+(0.0377P)^2^+14.1923P] where P=(Fo^2^+2Fc^2^)/3'
_refine_ls_weighting_scheme calc
_refine_ls_wR_factor_gt 0.0873
_refine_ls_wR_factor_ref 0.1023
_reflns_number_gt 5491
_reflns_number_total 6847
_reflns_threshold_expression >2sigma(I)
_cod_data_source_file c6ce02519f2.cif
_cod_data_source_block jl_3
_cod_depositor_comments 'Adding full bibliography for 7227732--7227739.cif.'
_cod_original_cell_volume 3880(2)
_cod_database_code 7227739
_olex2_refinement_description
;
1. Fixed Uiso
 At 1.2 times of:
  All C(H) groups, All C(H,H) groups, All N(H) groups
 At 1.5 times of:
  All C(H,H,H) groups, All O(H) groups
2. Restrained distances
 C26-C27
 1.5 with sigma of 0.02
 C26-O16
 1.3 with sigma of 0.01
 O16-C27
 2.6 with sigma of 0.01
 C28-C29
 1.5 with sigma of 0.02
 C30-C31
 1.5 with sigma of 0.01
 C31-O18
 2.4 with sigma of 0.01
 H18-H31B
 2.4 with sigma of 0.01
3.a Riding coordinates:
 O17(H17)
3.b Ternary CH refined with riding coordinates:
 N2(H2), C10(H10), N1(H1)
3.c Secondary CH2 refined with riding coordinates:
 C8(H8A,H8B), C11(H11A,H11B), C9(H9A,H9B), C12(H12A,H12B), C28(H28A,H28B),
 C26(H26A,H26B), C30(H30A,H30B)
3.d Aromatic/amide H refined with riding coordinates:
 C4(H4), C5(H5), C6(H6A), C14(H14), C16(H16), C15(H15)
3.e Idealised Me refined as rotating group:
 C23(H23A,H23B,H23C), C21(H21A,H21B,H21C), C1(H1A,H1B,H1C), C29(H29A,H29B,
 H29C), C19(H19A,H19B,H19C), C27(H27A,H27B,H27C), C31(H31A,H31B,H31C)
3.f Idealised tetrahedral OH refined as rotating group:
 O16(H16A), O18(H18)
;
_olex2_submission_special_instructions 'No special instructions were received'

loop_
_space_group_symop_id
_space_group_symop_operation_xyz
1 'x, y, z'
2 '-x, y+1/2, -z+1/2'
3 '-x, -y, -z'
4 'x, -y-1/2, z-1/2'

loop_
_atom_site_label
_atom_site_type_symbol
_atom_site_fract_x
_atom_site_fract_y
_atom_site_fract_z
_atom_site_U_iso_or_equiv
_atom_site_adp_type
_atom_site_occupancy
_atom_site_calc_flag
_atom_site_site_symmetry_order
_atom_site_refinement_flags_posn
_atom_site_refinement_flags_adp
_atom_site_refinement_flags_occupancy
Yb1 Yb 0.758731(18) 0.002003(15) 0.382215(13) 0.03299(9) Uani 1 d 1 . . .
Cu3 Cu 1.0000 0.0000 0.5000 0.0302(2) Uani 1 d 2 S T P
Cu1 Cu 0.85922(6) 0.15930(4) 0.48864(4) 0.03697(18) Uani 1 d 1 . . .
Cu2 Cu 1.07253(5) 0.14362(4) 0.63443(4) 0.03774(18) Uani 1 d 1 . . .
O7 O 1.1421(3) -0.0392(2) 0.5029(2) 0.0308(8) Uani 1 d 1 . . .
O6 O 1.0589(3) 0.0260(2) 0.6041(2) 0.0325(8) Uani 1 d 1 . . .
O4 O 1.2161(3) 0.1039(2) 0.6910(2) 0.0380(9) Uani 1 d 1 . . .
O2 O 0.8293(3) 0.1319(2) 0.3854(2) 0.0416(10) Uani 1 d 1 . . .
O3 O 0.9256(3) 0.1785(2) 0.5913(2) 0.0369(9) Uani 1 d 1 . . .
O11 O 0.7393(3) -0.1057(2) 0.4509(2) 0.0454(10) Uani 1 d 1 . . .
O1 O 0.7094(4) 0.0788(3) 0.2632(2) 0.0510(11) Uani 1 d 1 . . .
O9 O 0.6304(3) 0.0661(3) 0.4183(3) 0.0512(11) Uani 1 d 1 . . .
O8 O 0.6825(4) 0.1734(3) 0.4902(3) 0.0615(14) Uani 1 d 1 . . .
C18 C 1.2969(5) 0.1570(4) 0.7225(3) 0.0397(14) Uani 1 d 1 . . .
C3 C 0.7379(5) 0.1618(4) 0.2642(3) 0.0393(14) Uani 1 d 1 . . .
N2 N 1.0930(4) 0.2538(3) 0.6818(3) 0.0404(12) Uani 1 d 1 . . .
H2 H 1.1224 0.2877 0.6544 0.048 Uiso 1 calc 1 R . .
C10 C 0.9126(5) 0.2638(4) 0.6048(3) 0.0431(15) Uani 1 d 1 . . .
H10 H 0.8382 0.2732 0.6055 0.052 Uiso 1 calc 1 R . .
O12 O 0.7649(7) 0.0026(5) 0.6066(4) 0.108(3) Uani 1 d 1 . . .
N1 N 0.8683(4) 0.2799(3) 0.4736(3) 0.0452(13) Uani 1 d 1 . . .
H1 H 0.8014 0.3012 0.4661 0.054 Uiso 1 calc 1 R . .
C7 C 0.8340(5) 0.2700(4) 0.3390(4) 0.0431(15) Uani 1 d 1 . . .
C2 C 0.8007(4) 0.1883(4) 0.3315(3) 0.0366(13) Uani 1 d 1 . . .
C4 C 0.7086(5) 0.2145(4) 0.2048(4) 0.0515(17) Uani 1 d 1 . . .
H4 H 0.6673 0.1958 0.1601 0.062 Uiso 1 calc 1 R . .
C8 C 0.9071(6) 0.2999(4) 0.4097(4) 0.0516(17) Uani 1 d 1 . . .
H8A H 0.9772 0.2756 0.4159 0.062 Uiso 1 calc 1 R . .
H8B H 0.9148 0.3590 0.4072 0.062 Uiso 1 calc 1 R . .
C13 C 1.2767(5) 0.2304(4) 0.7548(4) 0.0489(16) Uani 1 d 1 . . .
C11 C 0.9843(5) 0.2846(4) 0.6787(4) 0.0507(17) Uani 1 d 1 . . .
H11A H 0.9860 0.3437 0.6861 0.061 Uiso 1 calc 1 R . .
H11B H 0.9578 0.2589 0.7164 0.061 Uiso 1 calc 1 R . .
C5 C 0.7424(6) 0.2957(4) 0.2137(4) 0.0569(19) Uani 1 d 1 . . .
H5 H 0.7246 0.3317 0.1745 0.068 Uiso 1 calc 1 R . .
C9 C 0.9350(5) 0.3133(4) 0.5428(4) 0.0497(16) Uani 1 d 1 . . .
H9A H 0.9178 0.3708 0.5475 0.060 Uiso 1 calc 1 R . .
H9B H 1.0101 0.3093 0.5441 0.060 Uiso 1 calc 1 R . .
C6 C 0.8021(6) 0.3233(4) 0.2802(4) 0.0546(18) Uani 1 d 1 . . .
H6A H 0.8214 0.3785 0.2860 0.065 Uiso 1 calc 1 R . .
C20 C 0.6154(5) 0.1192(4) 0.4623(4) 0.0467(16) Uani 1 d 1 . . .
C12 C 1.1642(5) 0.2529(4) 0.7564(3) 0.0494(16) Uani 1 d 1 . . .
H12A H 1.1381 0.2132 0.7856 0.059 Uiso 1 calc 1 R . .
H12B H 1.1643 0.3066 0.7785 0.059 Uiso 1 calc 1 R . .
C14 C 1.3621(6) 0.2827(5) 0.7860(4) 0.0596(19) Uani 1 d 1 . . .
H14 H 1.3498 0.3315 0.8077 0.072 Uiso 1 calc 1 R . .
N3 N 0.8146(7) -0.0169(4) 0.6684(4) 0.0689(19) Uani 1 d 1 . . .
O14 O 0.7702(7) -0.0243(5) 0.7162(4) 0.104(2) Uani 1 d 1 . . .
C23 C 0.7741(7) -0.2060(5) 0.5436(5) 0.079(3) Uani 1 d 1 . . .
H23A H 0.7406 -0.1712 0.5718 0.118 Uiso 1 calc 1 GR . .
H23B H 0.8359 -0.2317 0.5750 0.118 Uiso 1 calc 1 GR . .
H23C H 0.7244 -0.2475 0.5199 0.118 Uiso 1 calc 1 GR . .
O17 O 0.6550(6) 0.3363(5) 0.5151(4) 0.117(3) Uani 1 d 1 . . .
H17 H 0.6421 0.2869 0.5115 0.175 Uiso 1 d 1 R . .
C21 C 0.5107(6) 0.1183(6) 0.4818(5) 0.080(3) Uani 1 d 1 . . .
H21A H 0.4569 0.0935 0.4431 0.120 Uiso 1 calc 1 GR . .
H21B H 0.4900 0.1737 0.4892 0.120 Uiso 1 calc 1 GR . .
H21C H 0.5180 0.0873 0.5257 0.120 Uiso 1 calc 1 GR . .
O10 O 0.8958(5) -0.1652(4) 0.4800(3) 0.094(2) Uani 1 d 1 . . .
C22 C 0.8073(6) -0.1555(4) 0.4877(3) 0.0479(16) Uani 1 d 1 . . .
O13 O 0.9122(7) -0.0301(5) 0.6818(5) 0.119(3) Uani 1 d 1 . . .
C1 C 0.6533(9) 0.0472(6) 0.1930(4) 0.099(4) Uani 1 d 1 . . .
H1A H 0.6492 -0.0116 0.1953 0.149 Uiso 1 calc 1 GR . .
H1B H 0.6910 0.0624 0.1578 0.149 Uiso 1 calc 1 GR . .
H1C H 0.5824 0.0698 0.1790 0.149 Uiso 1 calc 1 GR . .
C29 C 0.4768(15) 0.3719(12) 0.4594(13) 0.209(9) Uani 1 d 1 D . .
H29A H 0.4376 0.3473 0.4144 0.314 Uiso 1 calc 1 GR . .
H29B H 0.4490 0.4259 0.4635 0.314 Uiso 1 calc 1 GR . .
H29C H 0.4694 0.3386 0.4993 0.314 Uiso 1 calc 1 GR . .
O5 O 1.4114(3) 0.0622(3) 0.6905(2) 0.0469(11) Uani 1 d 1 . . .
C17 C 1.4005(5) 0.1369(4) 0.7224(3) 0.0468(15) Uani 1 d 1 . . .
C16 C 1.4855(5) 0.1899(5) 0.7530(4) 0.0606(19) Uani 1 d 1 . . .
H16 H 1.5549 0.1766 0.7521 0.073 Uiso 1 calc 1 R . .
C15 C 1.4648(6) 0.2618(5) 0.7846(4) 0.068(2) Uani 1 d 1 . . .
H15 H 1.5211 0.2971 0.8053 0.081 Uiso 1 calc 1 R . .
C28 C 0.5838(14) 0.3775(13) 0.4607(13) 0.239(12) Uani 1 d 1 D . .
H28A H 0.5918 0.3573 0.4146 0.286 Uiso 1 calc 1 R . .
H28B H 0.6035 0.4351 0.4640 0.286 Uiso 1 calc 1 R . .
C19 C 1.5196(5) 0.0357(6) 0.6942(5) 0.078(3) Uani 1 d 1 . . .
H19A H 1.5177 -0.0175 0.6721 0.118 Uiso 1 calc 1 GR . .
H19B H 1.5602 0.0327 0.7442 0.118 Uiso 1 calc 1 GR . .
H19C H 1.5525 0.0744 0.6689 0.118 Uiso 1 calc 1 GR . .
O16 O 1.1580(10) 0.4161(8) 0.6310(8) 0.206(6) Uani 1 d 1 D . .
H16A H 1.1159 0.3937 0.5966 0.310 Uiso 1 calc 1 GR . .
C26 C 1.2451(15) 0.4374(12) 0.6122(10) 0.239(14) Uani 1 d 1 D . .
H26A H 1.2835 0.4726 0.6516 0.287 Uiso 1 calc 1 R . .
H26B H 1.2192 0.4736 0.5709 0.287 Uiso 1 calc 1 R . .
C27 C 1.3311(18) 0.389(2) 0.5928(17) 0.46(3) Uani 1 d 1 D . .
H27A H 1.3980 0.3982 0.6281 0.692 Uiso 1 calc 1 GR . .
H27B H 1.3368 0.4048 0.5456 0.692 Uiso 1 calc 1 GR . .
H27C H 1.3138 0.3311 0.5922 0.692 Uiso 1 calc 1 GR . .
H6 H 1.014(6) -0.001(4) 0.620(4) 0.04(2) Uiso 1 d 1 . . .
O18 O 0.9833(16) -0.0007(8) 0.8292(13) 0.318(12) Uani 1 d 1 D . .
H18 H 0.9444 0.0296 0.8452 0.477 Uiso 1 calc 1 DGR . .
C30 C 1.0717(17) 0.0453(14) 0.8186(13) 0.37(3) Uani 1 d 1 D . .
H30A H 1.0479 0.0989 0.7984 0.448 Uiso 1 calc 1 R . .
H30B H 1.1040 0.0167 0.7851 0.448 Uiso 1 calc 1 R . .
C31 C 1.1519(17) 0.0544(13) 0.8921(14) 0.286(15) Uani 1 d 1 D . .
H31A H 1.2026 0.0101 0.8992 0.429 Uiso 1 calc 1 GR . .
H31B H 1.1152 0.0532 0.9296 0.429 Uiso 1 calc 1 DGR . .
H31C H 1.1889 0.1059 0.8939 0.429 Uiso 1 calc 1 GR . .

loop_
_atom_site_aniso_label
_atom_site_aniso_U_11
_atom_site_aniso_U_22
_atom_site_aniso_U_33
_atom_site_aniso_U_23
_atom_site_aniso_U_13
_atom_site_aniso_U_12
Yb1 0.02854(14) 0.03379(15) 0.03448(15) -0.00181(10) 0.00455(10) 0.00144(10)
Cu3 0.0265(5) 0.0326(5) 0.0313(5) -0.0035(4) 0.0070(4) 0.0048(4)
Cu1 0.0371(4) 0.0313(4) 0.0418(4) -0.0032(3) 0.0091(3) 0.0018(3)
Cu2 0.0292(4) 0.0364(4) 0.0476(4) -0.0126(3) 0.0102(3) -0.0012(3)
O7 0.0256(18) 0.0296(19) 0.036(2) 0.0010(16) 0.0071(16) 0.0035(15)
O6 0.031(2) 0.033(2) 0.032(2) -0.0059(16) 0.0071(17) -0.0047(17)
O4 0.032(2) 0.040(2) 0.038(2) -0.0062(18) 0.0016(17) -0.0035(17)
O2 0.051(3) 0.034(2) 0.038(2) 0.0015(18) 0.0087(19) 0.0019(19)
O3 0.033(2) 0.034(2) 0.046(2) -0.0087(18) 0.0142(18) -0.0019(16)
O11 0.047(3) 0.039(2) 0.047(3) 0.006(2) 0.006(2) -0.003(2)
O1 0.061(3) 0.052(3) 0.033(2) 0.001(2) 0.000(2) -0.007(2)
O9 0.033(2) 0.055(3) 0.063(3) -0.015(2) 0.008(2) 0.007(2)
O8 0.039(3) 0.057(3) 0.090(4) -0.024(3) 0.019(2) 0.003(2)
C18 0.047(4) 0.041(3) 0.028(3) -0.005(3) 0.005(3) -0.010(3)
C3 0.034(3) 0.042(3) 0.043(3) 0.005(3) 0.013(3) 0.004(3)
N2 0.038(3) 0.041(3) 0.044(3) -0.010(2) 0.014(2) -0.005(2)
C10 0.041(3) 0.037(3) 0.055(4) -0.011(3) 0.019(3) 0.006(3)
O12 0.111(6) 0.146(8) 0.072(5) 0.018(4) 0.034(4) -0.005(5)
N1 0.042(3) 0.037(3) 0.056(3) -0.006(2) 0.013(3) 0.006(2)
C7 0.039(3) 0.040(3) 0.053(4) 0.006(3) 0.018(3) 0.007(3)
C2 0.035(3) 0.037(3) 0.041(3) 0.009(3) 0.015(3) 0.008(2)
C4 0.043(4) 0.061(4) 0.050(4) 0.010(3) 0.012(3) 0.013(3)
C8 0.050(4) 0.042(4) 0.067(5) 0.007(3) 0.023(3) 0.000(3)
C13 0.045(4) 0.048(4) 0.048(4) -0.006(3) 0.003(3) -0.005(3)
C11 0.043(4) 0.048(4) 0.064(4) -0.021(3) 0.020(3) -0.002(3)
C5 0.057(4) 0.050(4) 0.069(5) 0.025(4) 0.026(4) 0.019(3)
C9 0.045(4) 0.031(3) 0.069(5) -0.007(3) 0.010(3) -0.002(3)
C6 0.057(4) 0.042(4) 0.069(5) 0.013(3) 0.026(4) 0.010(3)
C20 0.041(4) 0.047(4) 0.051(4) 0.010(3) 0.010(3) 0.016(3)
C12 0.049(4) 0.052(4) 0.045(4) -0.022(3) 0.009(3) -0.003(3)
C14 0.054(4) 0.055(4) 0.065(5) -0.018(4) 0.009(4) -0.011(3)
N3 0.090(6) 0.055(4) 0.071(5) -0.003(3) 0.037(4) -0.009(4)
O14 0.140(7) 0.101(5) 0.096(5) 0.010(4) 0.075(5) 0.000(5)
C23 0.079(6) 0.075(6) 0.096(7) 0.036(5) 0.047(5) 0.013(5)
O17 0.108(6) 0.093(5) 0.119(6) -0.023(4) -0.024(5) 0.029(4)
C21 0.056(5) 0.084(6) 0.113(7) -0.016(5) 0.045(5) -0.001(4)
O10 0.070(4) 0.131(6) 0.095(4) 0.067(4) 0.049(3) 0.049(4)
C22 0.068(5) 0.044(4) 0.034(3) 0.003(3) 0.017(3) 0.002(3)
O13 0.097(6) 0.129(6) 0.147(7) 0.043(6) 0.059(5) 0.014(5)
C1 0.150(10) 0.083(6) 0.043(5) 0.001(4) -0.013(5) -0.035(6)
C29 0.149(16) 0.184(19) 0.30(3) -0.038(18) 0.064(18) -0.003(15)
O5 0.031(2) 0.050(3) 0.054(3) -0.012(2) 0.0037(19) 0.0027(19)
C17 0.041(4) 0.056(4) 0.038(3) -0.002(3) 0.003(3) -0.009(3)
C16 0.035(4) 0.071(5) 0.070(5) -0.019(4) 0.005(3) -0.014(3)
C15 0.053(4) 0.068(5) 0.078(6) -0.021(4) 0.009(4) -0.023(4)
C28 0.142(16) 0.185(19) 0.32(3) 0.003(19) -0.061(19) 0.015(15)
C19 0.032(4) 0.090(6) 0.103(7) -0.037(5) -0.001(4) 0.008(4)
O16 0.157(10) 0.155(10) 0.303(16) 0.032(11) 0.053(11) -0.077(8)
C26 0.32(3) 0.28(3) 0.158(16) -0.077(16) 0.135(19) -0.22(3)
C27 0.49(7) 0.71(9) 0.24(3) -0.10(4) 0.20(4) -0.18(6)
O18 0.36(3) 0.142(13) 0.49(4) 0.034(14) 0.20(3) 0.051(13)
C30 0.23(2) 0.34(3) 0.65(6) -0.34(4) 0.28(3) -0.24(3)
C31 0.24(3) 0.141(18) 0.47(5) -0.04(2) 0.07(3) -0.003(18)

loop_
_atom_type_symbol
_atom_type_description
_atom_type_scat_dispersion_real
_atom_type_scat_dispersion_imag
_atom_type_scat_source
C C 0.0033 0.0016 'International Tables Vol C Tables 4.2.6.8 and 6.1.1.4'
H H 0.0000 0.0000 'International Tables Vol C Tables 4.2.6.8 and 6.1.1.4'
Cu Cu 0.3201 1.2651 'International Tables Vol C Tables 4.2.6.8 and 6.1.1.4'
N N 0.0061 0.0033 'International Tables Vol C Tables 4.2.6.8 and 6.1.1.4'
O O 0.0106 0.0060 'International Tables Vol C Tables 4.2.6.8 and 6.1.1.4'
Yb Yb -0.3850 5.5486 'International Tables Vol C Tables 4.2.6.8 and 6.1.1.4'

loop_
_geom_angle_atom_site_label_1
_geom_angle_atom_site_label_2
_geom_angle_atom_site_label_3
_geom_angle
_geom_angle_site_symmetry_1
_geom_angle_site_symmetry_3
Cu1 Yb1 Cu3 56.477(17) . .
Cu2 Yb1 Cu3 61.95(2) 3_756 .
Cu2 Yb1 Cu1 116.82(3) 3_756 .
O7 Yb1 Cu3 34.44(9) 3_756 .
O7 Yb1 Cu1 35.49(9) 3_756 .
O7 Yb1 Cu2 93.60(9) 3_756 3_756
O7 Yb1 O6 69.81(13) 3_756 3_756
O7 Yb1 O1 132.05(14) 3_756 .
O7 Yb1 O5 145.42(14) 3_756 3_756
O6 Yb1 Cu3 35.67(9) 3_756 .
O6 Yb1 Cu1 82.03(9) 3_756 .
O6 Yb1 Cu2 36.74(9) 3_756 3_756
O6 Yb1 O1 101.74(15) 3_756 .
O6 Yb1 O5 133.85(13) 3_756 3_756
O4 Yb1 Cu3 98.25(9) 3_756 .
O4 Yb1 Cu1 148.97(10) 3_756 .
O4 Yb1 Cu2 36.57(9) 3_756 3_756
O4 Yb1 O7 129.88(13) 3_756 3_756
O4 Yb1 O6 67.75(13) 3_756 3_756
O4 Yb1 O2 125.93(14) 3_756 .
O4 Yb1 O1 82.35(15) 3_756 .
O4 Yb1 O5 66.16(13) 3_756 3_756
O2 Yb1 Cu3 72.27(10) . .
O2 Yb1 Cu1 35.30(10) . .
O2 Yb1 Cu2 113.21(11) . 3_756
O2 Yb1 O7 67.44(13) . 3_756
O2 Yb1 O6 78.13(14) . 3_756
O2 Yb1 O1 64.65(14) . .
O2 Yb1 O5 133.23(14) . 3_756
O11 Yb1 Cu3 80.15(11) . .
O11 Yb1 Cu1 109.42(11) . .
O11 Yb1 Cu2 71.01(12) . 3_756
O11 Yb1 O7 76.74(14) . 3_756
O11 Yb1 O6 92.79(15) . 3_756
O11 Yb1 O4 79.92(16) . 3_756
O11 Yb1 O2 144.04(15) . .
O11 Yb1 O1 150.78(15) . .
O11 Yb1 O5 77.21(15) . 3_756
O1 Yb1 Cu3 125.51(11) . .
O1 Yb1 Cu1 97.70(10) . .
O1 Yb1 Cu2 106.60(11) . 3_756
O9 Yb1 Cu3 116.22(12) . .
O9 Yb1 Cu1 69.68(11) . .
O9 Yb1 Cu2 159.66(13) . 3_756
O9 Yb1 O7 81.81(14) . 3_756
O9 Yb1 O6 150.39(14) . 3_756
O9 Yb1 O4 141.24(15) . 3_756
O9 Yb1 O2 83.44(16) . .
O9 Yb1 O11 88.66(17) . .
O9 Yb1 O1 90.83(17) . .
O9 Yb1 O5 75.23(15) . 3_756
O5 Yb1 Cu3 154.38(10) 3_756 .
O5 Yb1 Cu1 143.94(10) 3_756 .
O5 Yb1 Cu2 99.00(10) 3_756 3_756
O5 Yb1 O1 74.43(15) 3_756 .
Yb1 Cu3 Yb1 180.0 . 3_756
O7 Cu3 Yb1 137.58(11) . .
O7 Cu3 Yb1 42.42(11) 3_756 .
O7 Cu3 Yb1 137.58(11) 3_756 3_756
O7 Cu3 Yb1 42.42(11) . 3_756
O7 Cu3 O7 180.0(2) 3_756 .
O7 Cu3 O6 93.98(16) . 3_756
O7 Cu3 O6 86.02(16) . .
O7 Cu3 O6 86.02(16) 3_756 3_756
O7 Cu3 O6 93.98(16) 3_756 .
O7 Cu3 O10 95.85(15) . .
O7 Cu3 O10 84.15(15) 3_756 .
O6 Cu3 Yb1 44.00(12) 3_756 .
O6 Cu3 Yb1 136.00(12) 3_756 3_756
O6 Cu3 Yb1 44.00(12) . 3_756
O6 Cu3 Yb1 136.00(12) . .
O6 Cu3 O6 180.000(1) 3_756 .
O6 Cu3 O10 111.24(17) . .
O6 Cu3 O10 68.76(17) 3_756 .
O10 Cu3 Yb1 67.11(11) . .
O10 Cu3 Yb1 112.89(11) . 3_756
O7 Cu1 Yb1 43.11(11) 3_756 .
O7 Cu1 O8 93.88(16) 3_756 .
O7 Cu1 N1 174.79(19) 3_756 .
O2 Cu1 Yb1 42.74(12) . .
O2 Cu1 O7 81.50(16) . 3_756
O2 Cu1 O8 95.90(18) . .
O2 Cu1 N1 94.72(19) . .
O3 Cu1 Yb1 137.63(12) . .
O3 Cu1 O7 95.05(16) . 3_756
O3 Cu1 O2 165.44(17) . .
O3 Cu1 O8 98.45(17) . .
O3 Cu1 N1 87.72(19) . .
O8 Cu1 Yb1 81.62(12) . .
N1 Cu1 Yb1 134.56(16) . .
N1 Cu1 O8 90.1(2) . .
O6 Cu2 Yb1 44.95(12) . 3_756
O6 Cu2 O4 81.04(16) . .
O6 Cu2 N2 170.35(19) . .
O6 Cu2 O10 84.1(2) . 3_756
O4 Cu2 Yb1 43.25(11) . 3_756
O4 Cu2 O10 100.56(18) . 3_756
O3 Cu2 Yb1 140.15(11) . 3_756
O3 Cu2 O6 98.91(16) . .
O3 Cu2 O4 171.92(17) . .
O3 Cu2 N2 85.85(18) . .
O3 Cu2 O10 87.45(18) . 3_756
N2 Cu2 Yb1 132.69(14) . 3_756
N2 Cu2 O4 93.05(18) . .
N2 Cu2 O10 104.5(2) . 3_756
O10 Cu2 Yb1 74.61(14) 3_756 3_756
Cu3 O7 Yb1 103.14(16) . 3_756
Cu3 O7 Cu1 107.57(17) . 3_756
Cu1 O7 Yb1 101.41(15) 3_756 3_756
Cu3 O6 Yb1 100.32(16) . 3_756
Cu3 O6 Cu2 118.6(2) . .
Cu2 O6 Yb1 98.31(16) . 3_756
H6 O6 Yb1 129(5) . 3_756
H6 O6 Cu3 97(5) . .
H6 O6 Cu2 115(4) . .
Cu2 O4 Yb1 100.19(15) . 3_756
C18 O4 Yb1 121.7(4) . 3_756
C18 O4 Cu2 121.9(4) . .
Cu1 O2 Yb1 101.96(17) . .
C2 O2 Yb1 125.2(4) . .
C2 O2 Cu1 123.4(4) . .
Cu1 O3 Cu2 120.11(19) . .
C10 O3 Cu1 107.2(3) . .
C10 O3 Cu2 110.8(3) . .
C22 O11 Yb1 131.0(4) . .
C3 O1 Yb1 117.6(3) . .
C3 O1 C1 115.0(5) . .
C1 O1 Yb1 127.4(5) . .
C20 O9 Yb1 142.3(4) . .
C20 O8 Cu1 120.3(4) . .
O4 C18 C13 121.4(6) . .
O4 C18 C17 118.7(5) . .
C17 C18 C13 119.8(6) . .
C2 C3 O1 113.5(5) . .
C4 C3 O1 124.8(6) . .
C4 C3 C2 121.7(6) . .
C11 N2 Cu2 106.0(4) . .
C12 N2 Cu2 113.7(4) . .
C12 N2 C11 112.7(5) . .
O3 C10 C11 108.3(5) . .
O3 C10 C9 108.5(5) . .
C11 C10 C9 114.2(5) . .
C8 N1 Cu1 112.6(4) . .
C8 N1 C9 114.3(5) . .
C9 N1 Cu1 106.1(4) . .
C2 C7 C8 120.2(6) . .
C6 C7 C2 119.6(6) . .
C6 C7 C8 120.1(6) . .
O2 C2 C3 117.7(5) . .
O2 C2 C7 123.7(5) . .
C7 C2 C3 118.6(5) . .
C5 C4 C3 118.6(7) . .
N1 C8 C7 113.4(5) . .
C18 C13 C12 120.6(6) . .
C14 C13 C18 119.1(6) . .
C14 C13 C12 120.3(6) . .
N2 C11 C10 107.8(5) . .
C6 C5 C4 120.4(6) . .
N1 C9 C10 108.2(5) . .
C5 C6 C7 121.0(7) . .
O9 C20 C21 118.1(7) . .
O8 C20 O9 123.7(6) . .
O8 C20 C21 118.2(6) . .
N2 C12 C13 110.0(5) . .
C15 C14 C13 120.1(7) . .
O12 N3 O13 119.4(8) . .
O14 N3 O12 121.1(9) . .
O14 N3 O13 119.4(9) . .
Cu2 O10 Cu3 78.45(17) 3_756 .
C22 O10 Cu3 106.2(5) . .
C22 O10 Cu2 119.9(5) . 3_756
O11 C22 C23 117.2(7) . .
O10 C22 O11 124.3(6) . .
O10 C22 C23 118.5(7) . .
C17 O5 Yb1 115.7(3) . 3_756
C17 O5 C19 116.7(5) . .
C19 O5 Yb1 127.0(4) . 3_756
C18 C17 O5 114.9(5) . .
C18 C17 C16 120.8(6) . .
O5 C17 C16 124.4(6) . .
C15 C16 C17 119.0(7) . .
C16 C15 C14 121.2(7) . .
O17 C28 C29 117(2) . .
O16 C26 C27 132.6(18) . .
O18 C30 C31 107.5(15) . .

loop_
_geom_bond_atom_site_label_1
_geom_bond_atom_site_label_2
_geom_bond_distance
_geom_bond_site_symmetry_2
Yb1 Cu3 3.3331(10) .
Yb1 Cu1 3.3117(11) .
Yb1 Cu2 3.2965(11) 3_756
Yb1 O7 2.309(4) 3_756
Yb1 O6 2.354(4) 3_756
Yb1 O4 2.295(4) 3_756
Yb1 O2 2.298(4) .
Yb1 O11 2.242(4) .
Yb1 O1 2.520(4) .
Yb1 O9 2.222(4) .
Yb1 O5 2.501(4) 3_756
Cu3 Yb1 3.3331(10) 3_756
Cu3 O7 1.936(3) 3_756
Cu3 O7 1.936(3) .
Cu3 O6 1.976(4) .
Cu3 O6 1.976(4) 3_756
Cu3 O10 2.987(8) .
Cu1 O7 1.961(4) 3_756
Cu1 O2 1.956(4) .
Cu1 O3 1.944(4) .
Cu1 O8 2.311(5) .
Cu1 N1 1.991(5) .
Cu2 Yb1 3.2965(11) 3_756
Cu2 O6 1.993(4) .
Cu2 O4 1.995(4) .
Cu2 O3 1.948(4) .
Cu2 N2 1.993(5) .
Cu2 O10 2.353(6) 3_756
O7 Yb1 2.309(4) 3_756
O7 Cu1 1.961(4) 3_756
O6 Yb1 2.354(4) 3_756
O6 H6 0.84(7) .
O4 Yb1 2.295(4) 3_756
O4 C18 1.369(7) .
O2 C2 1.353(7) .
O3 C10 1.430(7) .
O11 C22 1.264(8) .
O1 C3 1.399(7) .
O1 C1 1.440(9) .
O9 C20 1.256(8) .
O8 C20 1.254(8) .
C18 C13 1.400(9) .
C18 C17 1.383(9) .
C3 C2 1.396(8) .
C3 C4 1.391(9) .
N2 C11 1.483(8) .
N2 C12 1.478(8) .
C10 C11 1.507(9) .
C10 C9 1.522(9) .
O12 N3 1.226(10) .
N1 C8 1.471(8) .
N1 C9 1.478(8) .
C7 C2 1.392(8) .
C7 C8 1.509(10) .
C7 C6 1.392(9) .
C4 C5 1.389(10) .
C13 C12 1.511(9) .
C13 C14 1.398(9) .
C5 C6 1.374(10) .
C20 C21 1.499(10) .
C14 C15 1.381(10) .
N3 O14 1.206(9) .
N3 O13 1.241(10) .
C23 C22 1.498(9) .
O17 C28 1.368(19) .
O10 Cu2 2.353(6) 3_756
O10 C22 1.205(9) .
C29 C28 1.384(16) .
O5 Yb1 2.501(4) 3_756
O5 C17 1.384(8) .
O5 C19 1.451(8) .
C17 C16 1.398(9) .
C16 C15 1.374(11) .
O16 C26 1.320(9) .
C26 C27 1.493(17) .
O18 C30 1.43(2) .
C30 C31 1.516(10) .

loop_
_geom_torsion_atom_site_label_1
_geom_torsion_atom_site_label_2
_geom_torsion_atom_site_label_3
_geom_torsion_atom_site_label_4
_geom_torsion
_geom_torsion_site_symmetry_1
_geom_torsion_site_symmetry_4
Yb1 Cu3 O7 Yb1 180.0 . 3_756
Yb1 Cu3 O7 Cu1 -73.3(2) . 3_756
Yb1 Cu3 O7 Cu1 106.7(2) 3_756 3_756
Yb1 Cu3 O6 Yb1 180.0 . 3_756
Yb1 Cu3 O6 Cu2 -74.5(3) . .
Yb1 Cu3 O6 Cu2 105.5(3) 3_756 .
Yb1 Cu3 O6 H6 48(4) . .
Yb1 Cu3 O6 H6 -132(4) 3_756 .
Yb1 Cu3 O10 Cu2 67.74(11) . 3_756
Yb1 Cu3 O10 Cu2 -112.26(11) 3_756 3_756
Yb1 Cu3 O10 C22 -50.3(4) . .
Yb1 Cu3 O10 C22 129.7(4) 3_756 .
Yb1 Cu1 O2 C2 147.9(5) . .
Yb1 Cu1 O3 Cu2 74.6(3) . .
Yb1 Cu1 O3 C10 -157.8(3) . .
Yb1 Cu1 O8 C20 8.1(5) . .
Yb1 Cu1 N1 C8 -47.9(5) . .
Yb1 Cu1 N1 C9 -173.6(3) . .
Yb1 Cu2 O6 Cu3 -106.6(3) 3_756 .
Yb1 Cu2 O6 H6 140(5) 3_756 .
Yb1 Cu2 O4 C18 137.9(5) 3_756 .
Yb1 Cu2 O3 Cu1 -32.2(3) 3_756 .
Yb1 Cu2 O3 C10 -158.0(3) 3_756 .
Yb1 Cu2 N2 C11 -172.7(3) 3_756 .
Yb1 Cu2 N2 C12 -48.3(5) 3_756 .
Yb1 O4 C18 C13 167.0(5) 3_756 .
Yb1 O4 C18 C17 -13.1(7) 3_756 .
Yb1 O2 C2 C3 -11.9(7) . .
Yb1 O2 C2 C7 170.8(4) . .
Yb1 O11 C22 C23 163.4(5) . .
Yb1 O11 C22 O10 -17.3(11) . .
Yb1 O1 C3 C2 6.3(6) . .
Yb1 O1 C3 C4 -174.1(5) . .
Yb1 O9 C20 O8 22.5(12) . .
Yb1 O9 C20 C21 -158.4(6) . .
Yb1 O5 C17 C18 13.1(7) 3_756 .
Yb1 O5 C17 C16 -167.2(6) 3_756 .
Cu3 Yb1 Cu1 O7 -39.20(15) . 3_756
Cu3 Yb1 Cu1 O2 107.67(18) . .
Cu3 Yb1 Cu1 O3 -50.73(17) . .
Cu3 Yb1 Cu1 O8 -144.12(15) . .
Cu3 Yb1 Cu1 N1 134.1(2) . .
Cu3 Yb1 O2 Cu1 -56.50(13) . .
Cu3 Yb1 O2 C2 156.4(4) . .
Cu3 Yb1 O11 C22 -27.5(5) . .
Cu3 Yb1 O1 C3 -49.8(4) . .
Cu3 Yb1 O1 C1 130.9(7) . .
Cu3 Yb1 O9 C20 21.4(8) . .
Cu3 O10 C22 O11 56.5(8) . .
Cu3 O10 C22 C23 -124.3(6) . .
Cu1 Yb1 Cu3 Yb1 149(100) . 3_756
Cu1 Yb1 Cu3 O7 40.45(16) . 3_756
Cu1 Yb1 Cu3 O7 -139.55(16) . .
Cu1 Yb1 Cu3 O6 50.40(17) . .
Cu1 Yb1 Cu3 O6 -129.60(17) . 3_756
Cu1 Yb1 Cu3 O10 147.80(13) . .
Cu1 Yb1 O2 C2 -147.1(5) . .
Cu1 Yb1 O11 C22 -76.5(5) . .
Cu1 Yb1 O1 C3 4.2(4) . .
Cu1 Yb1 O1 C1 -175.1(7) . .
Cu1 Yb1 O9 C20 -11.6(7) . .
Cu1 O2 C2 C3 -152.3(4) . .
Cu1 O2 C2 C7 30.4(7) . .
Cu1 O3 C10 C11 -167.1(4) . .
Cu1 O3 C10 C9 -42.6(5) . .
Cu1 O8 C20 O9 -17.4(9) . .
Cu1 O8 C20 C21 163.5(6) . .
Cu1 N1 C8 C7 62.7(6) . .
Cu1 N1 C9 C10 -34.5(5) . .
Cu2 Yb1 Cu3 Yb1 -46(100) 3_756 3_756
Cu2 Yb1 Cu3 O7 -154.52(16) 3_756 3_756
Cu2 Yb1 Cu3 O7 25.48(16) 3_756 .
Cu2 Yb1 Cu3 O6 -144.57(17) 3_756 .
Cu2 Yb1 Cu3 O6 35.43(17) 3_756 3_756
Cu2 Yb1 Cu3 O10 -47.17(13) 3_756 .
Cu2 Yb1 Cu1 O7 -53.99(15) 3_756 3_756
Cu2 Yb1 Cu1 O2 92.88(18) 3_756 .
Cu2 Yb1 Cu1 O3 -65.53(17) 3_756 .
Cu2 Yb1 Cu1 O8 -158.91(14) 3_756 .
Cu2 Yb1 Cu1 N1 119.3(2) 3_756 .
Cu2 Yb1 O2 Cu1 -104.11(15) 3_756 .
Cu2 Yb1 O2 C2 108.8(4) 3_756 .
Cu2 Yb1 O11 C22 36.1(5) 3_756 .
Cu2 Yb1 O1 C3 -116.8(4) 3_756 .
Cu2 Yb1 O1 C1 63.9(7) 3_756 .
Cu2 Yb1 O9 C20 101.1(7) 3_756 .
Cu2 O4 C18 C13 38.0(7) . .
Cu2 O4 C18 C17 -142.2(5) . .
Cu2 O3 C10 C11 -34.3(6) . .
Cu2 O3 C10 C9 90.2(5) . .
Cu2 N2 C11 C10 -41.5(6) . .
Cu2 N2 C12 C13 66.0(6) . .
Cu2 O10 C22 O11 -29.4(11) 3_756 .
Cu2 O10 C22 C23 149.9(6) 3_756 .
O7 Yb1 Cu3 Yb1 109(100) 3_756 3_756
O7 Yb1 Cu3 O7 180.0 3_756 .
O7 Yb1 Cu3 O6 9.9(2) 3_756 .
O7 Yb1 Cu3 O6 -170.1(2) 3_756 3_756
O7 Yb1 Cu3 O10 107.4(2) 3_756 .
O7 Yb1 Cu1 O2 146.9(2) 3_756 .
O7 Yb1 Cu1 O3 -11.5(2) 3_756 .
O7 Yb1 Cu1 O8 -104.9(2) 3_756 .
O7 Yb1 Cu1 N1 173.3(3) 3_756 .
O7 Yb1 O2 Cu1 -20.09(14) 3_756 .
O7 Yb1 O2 C2 -167.2(4) 3_756 .
O7 Yb1 O11 C22 -62.5(5) 3_756 .
O7 Yb1 O1 C3 -5.9(5) 3_756 .
O7 Yb1 O1 C1 174.8(7) 3_756 .
O7 Yb1 O9 C20 23.0(7) 3_756 .
O7 Cu3 O7 Yb1 -110(17) 3_756 3_756
O7 Cu3 O7 Cu1 -4(17) 3_756 3_756
O7 Cu3 O6 Yb1 -173.29(16) 3_756 3_756
O7 Cu3 O6 Yb1 6.71(16) . 3_756
O7 Cu3 O6 Cu2 -67.8(2) 3_756 .
O7 Cu3 O6 Cu2 112.2(2) . .
O7 Cu3 O6 H6 -125(4) . .
O7 Cu3 O6 H6 55(4) 3_756 .
O7 Cu3 O10 Cu2 108.07(16) 3_756 3_756
O7 Cu3 O10 Cu2 -71.93(16) . 3_756
O7 Cu3 O10 C22 -10.0(5) 3_756 .
O7 Cu3 O10 C22 170.0(5) . .
O7 Cu1 O2 Yb1 22.19(16) 3_756 .
O7 Cu1 O2 C2 170.0(4) 3_756 .
O7 Cu1 O3 Cu2 66.7(2) 3_756 .
O7 Cu1 O3 C10 -165.7(3) 3_756 .
O7 Cu1 O8 C20 -33.4(5) 3_756 .
O7 Cu1 N1 C8 13(2) 3_756 .
O7 Cu1 N1 C9 -113(2) 3_756 .
O6 Yb1 Cu3 Yb1 -81(100) 3_756 3_756
O6 Yb1 Cu3 O7 170.1(2) 3_756 3_756
O6 Yb1 Cu3 O7 -9.9(2) 3_756 .
O6 Yb1 Cu3 O6 180.0 3_756 .
O6 Yb1 Cu3 O10 -82.6(2) 3_756 .
O6 Yb1 Cu1 O7 -66.18(18) 3_756 3_756
O6 Yb1 Cu1 O2 80.7(2) 3_756 .
O6 Yb1 Cu1 O3 -77.7(2) 3_756 .
O6 Yb1 Cu1 O8 -171.10(18) 3_756 .
O6 Yb1 Cu1 N1 107.1(2) 3_756 .
O6 Yb1 O2 Cu1 -92.96(18) 3_756 .
O6 Yb1 O2 C2 120.0(4) 3_756 .
O6 Yb1 O11 C22 6.0(5) 3_756 .
O6 Yb1 O1 C3 -79.2(4) 3_756 .
O6 Yb1 O1 C1 101.5(7) 3_756 .
O6 Yb1 O9 C20 6.4(9) 3_756 .
O6 Cu3 O7 Yb1 -6.91(16) . 3_756
O6 Cu3 O7 Yb1 173.09(16) 3_756 3_756
O6 Cu3 O7 Cu1 -80.23(19) 3_756 3_756
O6 Cu3 O7 Cu1 99.77(19) . 3_756
O6 Cu3 O6 Yb1 110(100) 3_756 3_756
O6 Cu3 O6 Cu2 -145(100) 3_756 .
O6 Cu3 O6 H6 -22(100) 3_756 .
O6 Cu3 O10 Cu2 20.09(15) 3_756 3_756
O6 Cu3 O10 Cu2 -159.91(15) . 3_756
O6 Cu3 O10 C22 82.0(5) . .
O6 Cu3 O10 C22 -98.0(5) 3_756 .
O6 Cu2 O4 Yb1 28.58(16) . 3_756
O6 Cu2 O4 C18 166.4(4) . .
O6 Cu2 O3 Cu1 -53.7(2) . .
O6 Cu2 O3 C10 -179.6(4) . .
O6 Cu2 N2 C11 -101.3(11) . .
O6 Cu2 N2 C12 23.1(13) . .
O4 Yb1 Cu3 Yb1 -50(100) 3_756 3_756
O4 Yb1 Cu3 O7 -159.07(19) 3_756 3_756
O4 Yb1 Cu3 O7 20.93(19) 3_756 .
O4 Yb1 Cu3 O6 -149.1(2) 3_756 .
O4 Yb1 Cu3 O6 30.9(2) 3_756 3_756
O4 Yb1 Cu3 O10 -51.72(16) 3_756 .
O4 Yb1 Cu1 O7 -79.1(2) 3_756 3_756
O4 Yb1 Cu1 O2 67.8(3) 3_756 .
O4 Yb1 Cu1 O3 -90.6(3) 3_756 .
O4 Yb1 Cu1 O8 176.0(2) 3_756 .
O4 Yb1 Cu1 N1 94.2(3) 3_756 .
O4 Yb1 O2 Cu1 -143.89(15) 3_756 .
O4 Yb1 O2 C2 69.0(5) 3_756 .
O4 Yb1 O11 C22 72.8(5) 3_756 .
O4 Yb1 O1 C3 -144.5(4) 3_756 .
O4 Yb1 O1 C1 36.2(7) 3_756 .
O4 Yb1 O9 C20 171.8(6) 3_756 .
O4 Cu2 O6 Yb1 -27.64(16) . 3_756
O4 Cu2 O6 Cu3 -134.3(2) . .
O4 Cu2 O6 H6 112(5) . .
O4 Cu2 O3 Cu1 -142.8(10) . .
O4 Cu2 O3 C10 91.4(12) . .
O4 Cu2 N2 C11 -153.2(4) . .
O4 Cu2 N2 C12 -28.9(4) . .
O4 C18 C13 C12 0.7(9) . .
O4 C18 C13 C14 -179.7(6) . .
O4 C18 C17 O5 -1.2(8) . .
O4 C18 C17 C16 179.1(6) . .
O2 Yb1 Cu3 Yb1 -176(100) . 3_756
O2 Yb1 Cu3 O7 -104.24(19) . .
O2 Yb1 Cu3 O7 75.76(19) . 3_756
O2 Yb1 Cu3 O6 85.7(2) . .
O2 Yb1 Cu3 O6 -94.3(2) . 3_756
O2 Yb1 Cu3 O10 -176.89(16) . .
O2 Yb1 Cu1 O7 -146.9(2) . 3_756
O2 Yb1 Cu1 O3 -158.4(2) . .
O2 Yb1 Cu1 O8 108.2(2) . .
O2 Yb1 Cu1 N1 26.4(3) . .
O2 Yb1 O11 C22 -67.5(6) . .
O2 Yb1 O1 C3 -8.6(4) . .
O2 Yb1 O1 C1 172.2(8) . .
O2 Yb1 O9 C20 -45.1(7) . .
O2 Cu1 O3 Cu2 -8.8(8) . .
O2 Cu1 O3 C10 118.7(7) . .
O2 Cu1 O8 C20 48.5(5) . .
O2 Cu1 N1 C8 -30.3(4) . .
O2 Cu1 N1 C9 -156.0(4) . .
O3 Cu1 O2 Yb1 99.4(7) . .
O3 Cu1 O2 C2 -112.7(7) . .
O3 Cu1 O8 C20 -129.1(5) . .
O3 Cu1 N1 C8 135.3(4) . .
O3 Cu1 N1 C9 9.6(4) . .
O3 Cu2 O6 Yb1 160.53(16) . 3_756
O3 Cu2 O6 Cu3 53.9(2) . .
O3 Cu2 O6 H6 -60(5) . .
O3 Cu2 O4 Yb1 118.9(11) . 3_756
O3 Cu2 O4 C18 -103.2(12) . .
O3 Cu2 N2 C11 18.7(4) . .
O3 Cu2 N2 C12 143.1(4) . .
O3 C10 C11 N2 50.6(7) . .
O3 C10 C9 N1 52.4(6) . .
O11 Yb1 Cu3 Yb1 28(100) . 3_756
O11 Yb1 Cu3 O7 99.1(2) . .
O11 Yb1 Cu3 O7 -80.9(2) . 3_756
O11 Yb1 Cu3 O6 -70.9(2) . .
O11 Yb1 Cu3 O6 109.1(2) . 3_756
O11 Yb1 Cu3 O10 26.47(17) . .
O11 Yb1 Cu1 O7 23.98(19) . 3_756
O11 Yb1 Cu1 O2 170.9(2) . .
O11 Yb1 Cu1 O3 12.4(2) . .
O11 Yb1 Cu1 O8 -80.93(19) . .
O11 Yb1 Cu1 N1 -162.7(2) . .
O11 Yb1 O2 Cu1 -14.8(3) . .
O11 Yb1 O2 C2 -161.9(4) . .
O11 Yb1 O1 C3 162.5(4) . .
O11 Yb1 O1 C1 -16.7(9) . .
O11 Yb1 O9 C20 99.7(7) . .
O1 Yb1 Cu3 Yb1 -137(100) . 3_756
O1 Yb1 Cu3 O7 114.5(2) . 3_756
O1 Yb1 Cu3 O7 -65.5(2) . .
O1 Yb1 Cu3 O6 -55.6(2) . 3_756
O1 Yb1 Cu3 O6 124.4(2) . .
O1 Yb1 Cu3 O10 -138.17(18) . .
O1 Yb1 Cu1 O7 -167.04(19) . 3_756
O1 Yb1 Cu1 O2 -20.2(2) . .
O1 Yb1 Cu1 O3 -178.6(2) . .
O1 Yb1 Cu1 O8 88.05(18) . .
O1 Yb1 Cu1 N1 6.3(2) . .
O1 Yb1 O2 Cu1 157.8(2) . .
O1 Yb1 O2 C2 10.7(4) . .
O1 Yb1 O11 C22 126.3(5) . .
O1 Yb1 O9 C20 -109.5(7) . .
O1 C3 C2 O2 2.5(7) . .
O1 C3 C2 C7 179.9(5) . .
O1 C3 C4 C5 179.8(6) . .
O9 Yb1 Cu3 Yb1 111(100) . 3_756
O9 Yb1 Cu3 O7 -177.3(2) . .
O9 Yb1 Cu3 O7 2.7(2) . 3_756
O9 Yb1 Cu3 O6 12.6(2) . .
O9 Yb1 Cu3 O6 -167.4(2) . 3_756
O9 Yb1 Cu3 O10 110.04(19) . .
O9 Yb1 Cu1 O7 104.9(2) . 3_756
O9 Yb1 Cu1 O2 -108.2(2) . .
O9 Yb1 Cu1 O3 93.4(2) . .
O9 Yb1 Cu1 O8 0.0(2) . .
O9 Yb1 Cu1 N1 -81.7(3) . .
O9 Yb1 O2 Cu1 63.74(19) . .
O9 Yb1 O2 C2 -83.3(4) . .
O9 Yb1 O11 C22 -144.4(5) . .
O9 Yb1 O1 C3 73.8(4) . .
O9 Yb1 O1 C1 -105.5(7) . .
O8 Cu1 O2 Yb1 -70.87(19) . .
O8 Cu1 O2 C2 77.0(4) . .
O8 Cu1 O3 Cu2 161.4(2) . .
O8 Cu1 O3 C10 -71.0(4) . .
O8 Cu1 N1 C8 -126.2(4) . .
O8 Cu1 N1 C9 108.1(4) . .
C18 C13 C12 N2 -56.5(8) . .
C18 C13 C14 C15 0.2(11) . .
C18 C17 C16 C15 1.1(11) . .
C3 C4 C5 C6 -1.0(10) . .
N2 Cu2 O6 Yb1 -80.4(11) . 3_756
N2 Cu2 O6 Cu3 173.0(10) . .
N2 Cu2 O6 H6 59(5) . .
N2 Cu2 O4 Yb1 -159.10(19) . 3_756
N2 Cu2 O4 C18 -21.2(4) . .
N2 Cu2 O3 Cu1 134.7(3) . .
N2 Cu2 O3 C10 8.8(4) . .
N1 Cu1 O2 Yb1 -161.43(19) . .
N1 Cu1 O2 C2 -13.6(4) . .
N1 Cu1 O3 Cu2 -108.8(2) . .
N1 Cu1 O3 C10 18.7(4) . .
N1 Cu1 O8 C20 143.2(5) . .
C2 C3 C4 C5 -0.6(9) . .
C2 C7 C8 N1 -51.7(8) . .
C2 C7 C6 C5 -3.2(10) . .
C4 C3 C2 O2 -177.1(5) . .
C4 C3 C2 C7 0.3(9) . .
C4 C5 C6 C7 3.0(10) . .
C8 N1 C9 C10 -159.2(5) . .
C8 C7 C2 O2 0.7(9) . .
C8 C7 C2 C3 -176.6(5) . .
C8 C7 C6 C5 174.9(6) . .
C13 C18 C17 O5 178.6(6) . .
C13 C18 C17 C16 -1.1(10) . .
C13 C14 C15 C16 -0.2(13) . .
C11 N2 C12 C13 -173.4(5) . .
C11 C10 C9 N1 173.4(5) . .
C9 C10 C11 N2 -70.4(7) . .
C9 N1 C8 C7 -176.2(5) . .
C6 C7 C2 O2 178.9(6) . .
C6 C7 C2 C3 1.6(9) . .
C6 C7 C8 N1 130.1(6) . .
C12 N2 C11 C10 -166.4(5) . .
C12 C13 C14 C15 179.8(7) . .
C14 C13 C12 N2 124.0(7) . .
O10 Cu3 O7 Yb1 -117.88(16) . 3_756
O10 Cu3 O7 Cu1 -11.2(2) . 3_756
O10 Cu3 O6 Yb1 101.44(17) . 3_756
O10 Cu3 O6 Cu2 -153.1(2) . .
O10 Cu3 O6 H6 -30(4) . .
O10 Cu2 O6 Yb1 74.05(19) 3_756 3_756
O10 Cu2 O6 Cu3 -32.6(2) 3_756 .
O10 Cu2 O6 H6 -146(5) 3_756 .
O10 Cu2 O4 Yb1 -53.7(2) 3_756 3_756
O10 Cu2 O4 C18 84.2(4) 3_756 .
O10 Cu2 O3 Cu1 29.9(3) 3_756 .
O10 Cu2 O3 C10 -95.9(4) 3_756 .
O10 Cu2 N2 C11 105.0(4) 3_756 .
O10 Cu2 N2 C12 -130.6(4) 3_756 .
C1 O1 C3 C2 -174.3(7) . .
C1 O1 C3 C4 5.3(10) . .
O5 Yb1 Cu3 Yb1 0(100) 3_756 3_756
O5 Yb1 Cu3 O7 71.0(3) 3_756 .
O5 Yb1 Cu3 O7 -109.0(3) 3_756 3_756
O5 Yb1 Cu3 O6 80.9(3) 3_756 3_756
O5 Yb1 Cu3 O6 -99.1(3) 3_756 .
O5 Yb1 Cu3 O10 -1.7(3) 3_756 .
O5 Yb1 Cu1 O7 118.9(2) 3_756 3_756
O5 Yb1 Cu1 O2 -94.2(3) 3_756 .
O5 Yb1 Cu1 O3 107.4(2) 3_756 .
O5 Yb1 Cu1 O8 14.0(2) 3_756 .
O5 Yb1 Cu1 N1 -67.8(3) 3_756 .
O5 Yb1 O2 Cu1 126.33(18) 3_756 .
O5 Yb1 O2 C2 -20.7(5) 3_756 .
O5 Yb1 O11 C22 140.5(5) 3_756 .
O5 Yb1 O1 C3 148.2(4) 3_756 .
O5 Yb1 O1 C1 -31.1(7) 3_756 .
O5 Yb1 O9 C20 176.9(8) 3_756 .
O5 C17 C16 C15 -178.6(7) . .
C17 C18 C13 C12 -179.1(6) . .
C17 C18 C13 C14 0.5(10) . .
C17 C16 C15 C14 -0.4(13) . .
C19 O5 C17 C18 -175.3(7) . .
C19 O5 C17 C16 4.5(10) . .
